data_2001824
loop_
_publ_author_name
'Averbuch-Pouchot, M.-T.'

_publ_section_title
;
 Structures of glycinium phosphite and glycylglycinium phosphite
;
_journal_issue 4
_journal_name_full 'Acta Crystallographica Section C'
_journal_page_first 815
_journal_page_last 818
_journal_paper_doi 10.1107/S0108270192010771
_journal_volume 49
_journal_year 1993
_chemical_formula_sum 'C4 H11 N2 O6 P'
_chemical_formula_weight 214.112
_space_group_crystal_system monoclinic
_space_group_IT_number 4
_space_group_name_Hall 'P 2yb'
_space_group_name_H-M_alt 'P 1 21 1'
_atom_type_scat_source IntTabIV
_cell_angle_alpha 90
_cell_angle_beta 90.88(2)
_cell_angle_gamma 90
_cell_formula_units_Z 2
_cell_length_a 10.003(4)
_cell_length_b 4.9240(10)
_cell_length_c 9.343(2)
_cell_measurement_reflns_used 22
_cell_measurement_temperature 295
_cell_measurement_theta_max 11
_cell_measurement_theta_min 10
_cell_volume 460.1(2)
_diffrn_measurement_device 'Enraf-Nonius CAD-4'
_diffrn_measurement_method \w
_diffrn_radiation_type AgK\a
_diffrn_radiation_wavelength 0.5608
_diffrn_reflns_av_R_equivalents 0.01
_diffrn_reflns_limit_h_max 17
_diffrn_reflns_limit_h_min 0
_diffrn_reflns_limit_k_max 17
_diffrn_reflns_limit_k_min 0
_diffrn_reflns_limit_l_max 15
_diffrn_reflns_limit_l_min -15
_diffrn_reflns_number 3026
_diffrn_reflns_theta_max 30
_diffrn_standards_decay_% 0
_diffrn_standards_interval_count '400 (orientation)'
_diffrn_standards_interval_time '60 (intensity) '
_diffrn_standards_number '2 orientation and 2 intensity'
_exptl_absorpt_coefficient_mu 0.169
_exptl_absorpt_correction_type none
_exptl_crystal_colour colorless
_exptl_crystal_density_diffrn 1.545
_exptl_crystal_description 'long prism'
_exptl_crystal_size_max 0.52
_exptl_crystal_size_mid 0.36
_exptl_crystal_size_min 0.28
_refine_diff_density_max 0.387
_refine_diff_density_min -0.170
_refine_ls_extinction_method none
_refine_ls_goodness_of_fit_obs 0.231
_refine_ls_number_parameters 161
_refine_ls_number_reflns 1924
_refine_ls_R_factor_obs 0.028
_refine_ls_shift/esd_max '0.15 [B of H(2C1)]'
_refine_ls_structure_factor_coef F
_refine_ls_weighting_scheme unit
_refine_ls_wR_factor_obs 0.030
_reflns_number_observed 1924
_reflns_number_total 1942
_reflns_observed_criterion I>4\s(I)
_cod_data_source_file pa1020.cif
_cod_data_source_block pa1020_structure_2_of_2
_cod_original_cell_volume 460.1(4)
_cod_original_formula_sum 'C4 H11 N2 O6 P1'
_cod_database_code 2001824

loop_
_space_group_symop_id
_space_group_symop_operation_xyz
1 x,y,z
2 -x,y+1/2,-z

loop_
_atom_site_label
_atom_site_fract_x
_atom_site_fract_y
_atom_site_fract_z
P .81589(3) .0 .4513(4)
O(1) .66750(10) -.0179(4) .46360(10)
O(2) .89710(10) -.0580(3) .58470(10)
O(3) .85010(10) .2869(3) .3895(2)
N(1) .52470(10) .7745(4) .6866(2)
C(1) .4634(2) .9916(5) .7714(2)
C(2) .3577(2) .8801(4) .8681(2)
O(4) .34520(10) .6349(3) .8894(2)
N(2) .2803(2) 1.0666(3) .9278(2)
C(3) .1627(2) .9868(6) 1.0038(2)
C(4) .1914(2) .8472(4) 1.1443(2)
O(5) .29210(10) .8792(3) 1.2150(2)
O(6) .09380(10) .6886(5) 1.1804(2)
H .858(2) -.145(5) .352(2)
H(O3) .927(3) .334(6) .397(3)
H(1N1) .580(2) .843(6) .617(2)
H(2N1) .572(2) .666(7) .740(3)
H(3N1) .463(2) .704(6) .645(2)
H(1C1) .429(3) 1.111(6) .706(3)
H(2C1) .534(2) 1.071(5) .830(2)
H(N2) .293(2) 1.209(6) .916(2)
H(1C3) .107(3) .857(7) .940(3)
H(2C3) .111(3) 1.140(8) 1.028(3)
H(O6) .101(3) .634(7) 1.261(3)

loop_
_geom_angle_atom_site_label_1
_geom_angle_atom_site_label_2
_geom_angle_atom_site_label_3
_geom_angle
_geom_angle_publ_flag
O(1) P O(2) 116.73(7) no
O(1) P O(3) 107.74(9) no
O(1) P H 112.0(10) no
O(2) P O(3) 111.01(8) no
O(2) P H 109.0(10) no
O(3) P H 99.0(10) no
P O(3) H(03) 116(2) no
H(1N1) N(1) H(2N1) 108(2) no
H(1N1) N(1) H(3N1) 107(2) no
H(2N1) N(1) H(3N1) 115(3) no
H(1N1) N(1) C(1) 112(2) no
H(2N1) N(1) C(1) 111(2) no
H(3N1) N(1) C(1) 105(2) no
C(4) O(6) H(O6) 113(2) no
H(1C1) C(1) N(1) 105(2) no
H(2C1) C(1) N(1) 107.0(10) no
H(1C1) C(1) C(2) 112(2) no
H(2C1) C(1) C(2) 109.0(10) no
H(1C1) C(1) H(2C1) 112(2) no
C(2) N(2) H(N2) 120(2) no
C(3) N(2) H(N2) 119(2) no
N(2) C(3) H(1C3) 109(2) no
N(2) C(3) H(2C3) 111(2) no
C(4) C(3) H(1C3) 108(2) no
C(4) C(3) H(2C3) 105(2) no

loop_
_geom_bond_atom_site_label_1
_geom_bond_atom_site_label_2
_geom_bond_distance
_geom_bond_publ_flag
N(1) C(1) 1.470(3) no
C(1) C(2) 1.506(2) no
C(2) O(4) 1.230(2) no
C(2) N(2) 1.329(2) no
N(2) C(3) 1.438(2) no
C(3) C(4) 1.506(3) no
C(4) O(5) 1.206(2) no
C(4) O(6) 1.299(2) no
O(1) P 1.4930(10) no
O(2) P 1.5050(10) no
O(3) P 1.566(2) no
H P 1.25(2) no
O(1) O(2) 2.5530(10) no
O(1) O(3) 2.472(2) no
O(1) H 2.27(2) no
O(2) O(3) 2.531(2) no
O(2) H 2.24(2) no
O(3) H 2.15(3) no
C(1) H(1C1) 0.92(3) no
C(1) H(2C1) 0.97(2) no
N(2) H(N2) 0.72(3) no
C(3) H(1C3) 1.03(3) no
C(3) H(2C3) 0.95(4) no
